data_7031734
loop_
_publ_author_name
'Freund, Robert R. A.'
'G\"orls, Helmar'
'Langer, Jens'

_publ_section_title
;
 Nickelalactones with an allyl subunit - the effect of penta-coordination
 on structures and stability.
;
_journal_issue 37
_journal_name_full 'Dalton transactions (Cambridge, England : 2003)'
_journal_page_first 13988
_journal_page_last 14000
_journal_paper_doi 10.1039/c4dt01863j
_journal_volume 43
_journal_year 2014
_chemical_formula_moiety 'C52 H96 Ni P4'
_chemical_formula_sum 'C52 H96 Ni P4'
_chemical_formula_weight 903.88
_space_group_IT_number 13
_symmetry_cell_setting monoclinic
_symmetry_space_group_name_Hall '-P 2yac'
_symmetry_space_group_name_H-M 'P 1 2/n 1'
_atom_sites_solution_hydrogens geom
_atom_sites_solution_primary direct
_atom_sites_solution_secondary difmap
_audit_creation_method SHELXL-97
_cell_angle_alpha 90.00
_cell_angle_beta 103.144(1)
_cell_angle_gamma 90.00
_cell_formula_units_Z 2
_cell_length_a 13.2538(3)
_cell_length_b 9.9914(2)
_cell_length_c 21.0848(3)
_cell_measurement_reflns_used 6467
_cell_measurement_temperature 133(2)
_cell_measurement_theta_max 27.49
_cell_measurement_theta_min 2.63
_cell_volume 2718.98(9)
_computing_cell_refinement DENZO
_computing_data_collection COLLECT
_computing_data_reduction DENZO
_computing_molecular_graphics SHELXTL/PC
_computing_publication_material SHELXL-97
_computing_structure_refinement 'SHELXL-97 (Sheldrick, 2008)'
_computing_structure_solution 'SHELXS-97 (Sheldrick, 2008)'
_diffrn_ambient_temperature 133(2)
_diffrn_measured_fraction_theta_full 0.996
_diffrn_measured_fraction_theta_max 0.996
_diffrn_measurement_device_type KappaCCD
_diffrn_measurement_method 'phi- + omega-scan'
_diffrn_radiation_monochromator graphite
_diffrn_radiation_source 'fine-focus sealed tube'
_diffrn_radiation_type MoK\a
_diffrn_radiation_wavelength 0.71073
_diffrn_reflns_av_R_equivalents 0.0305
_diffrn_reflns_av_sigmaI/netI 0.0327
_diffrn_reflns_limit_h_max 16
_diffrn_reflns_limit_h_min -17
_diffrn_reflns_limit_k_max 12
_diffrn_reflns_limit_k_min 0
_diffrn_reflns_limit_l_max 27
_diffrn_reflns_limit_l_min 0
_diffrn_reflns_number 6212
_diffrn_reflns_theta_full 27.49
_diffrn_reflns_theta_max 27.49
_diffrn_reflns_theta_min 2.63
_exptl_absorpt_coefficient_mu 0.505
_exptl_absorpt_correction_type none
_exptl_crystal_colour colourless
_exptl_crystal_density_diffrn 1.104
_exptl_crystal_density_method 'not measured'
_exptl_crystal_description prism
_exptl_crystal_F_000 992
_exptl_crystal_size_max 0.064
_exptl_crystal_size_mid 0.062
_exptl_crystal_size_min 0.054
_refine_diff_density_max 2.156
_refine_diff_density_min -0.802
_refine_diff_density_rms 0.098
_refine_ls_extinction_method none
_refine_ls_goodness_of_fit_ref 1.052
_refine_ls_hydrogen_treatment constr
_refine_ls_matrix_type full
_refine_ls_number_parameters 258
_refine_ls_number_reflns 6212
_refine_ls_number_restraints 0
_refine_ls_restrained_S_all 1.052
_refine_ls_R_factor_all 0.0740
_refine_ls_R_factor_gt 0.0640
_refine_ls_shift/su_max 0.001
_refine_ls_shift/su_mean 0.000
_refine_ls_structure_factor_coef Fsqd
_refine_ls_weighting_details 'calc w=1/[\s^2^(Fo^2^)+(0.0928P)^2^+4.8408P] where P=(Fo^2^+2Fc^2^)/3'
_refine_ls_weighting_scheme calc
_refine_ls_wR_factor_gt 0.1723
_refine_ls_wR_factor_ref 0.1793
_reflns_number_gt 5382
_reflns_number_total 6212
_reflns_threshold_expression >2sigma(I)
_cod_data_source_file c4dt01863j2.cif
_cod_data_source_block FO5218
_cod_depositor_comments 'Adding full bibliography for 7031730--7031737.cif.'
_cod_original_sg_symbol_H-M 'P 2/n'
_cod_database_code 7031734
_publcif_datablock.id {6d24c546-0e02-45d9-bdc2-408f9948e4c4}

loop_
_symmetry_equiv_pos_as_xyz
'x, y, z'
'-x+1/2, y, -z+1/2'
'-x, -y, -z'
'x-1/2, -y, z-1/2'

loop_
_atom_site_label
_atom_site_type_symbol
_atom_site_fract_x
_atom_site_fract_y
_atom_site_fract_z
_atom_site_U_iso_or_equiv
_atom_site_adp_type
_atom_site_occupancy
_atom_site_symmetry_multiplicity
_atom_site_calc_flag
_atom_site_refinement_flags
Ni1 Ni 0.2500 0.11593(5) 0.2500 0.02085(15) Uani 1 2 d S
P1 P 0.28986(6) 0.26949(7) 0.32494(3) 0.02352(18) Uani 1 1 d .
P2 P 0.13465(5) -0.03721(7) 0.25695(4) 0.02580(18) Uani 1 1 d .
C1 C 0.2894(3) 0.4324(3) 0.28297(14) 0.0355(7) Uani 1 1 d .
H1A H 0.2718 0.5045 0.3108 0.043 Uiso 1 1 calc R
H1B H 0.3595 0.4507 0.2760 0.043 Uiso 1 1 calc R
C2 C 0.4198(3) 0.2771(4) 0.38364(19) 0.0509(10) Uani 1 1 d .
H2A H 0.4660 0.2292 0.3597 0.061 Uiso 1 1 calc R
C3 C 0.4239(3) 0.1875(4) 0.44320(16) 0.0390(7) Uani 1 1 d .
H3A H 0.3753 0.2233 0.4684 0.047 Uiso 1 1 calc R
H3B H 0.4001 0.0967 0.4281 0.047 Uiso 1 1 calc R
C4 C 0.5315(4) 0.1771(7) 0.4881(3) 0.0808(17) Uani 1 1 d .
H4A H 0.5249 0.1355 0.5296 0.097 Uiso 1 1 calc R
H4B H 0.5744 0.1169 0.4678 0.097 Uiso 1 1 calc R
C5 C 0.5831(4) 0.3002(6) 0.5019(3) 0.0864(19) Uani 1 1 d .
H5A H 0.6554 0.2829 0.5257 0.104 Uiso 1 1 calc R
H5B H 0.5491 0.3525 0.5311 0.104 Uiso 1 1 calc R
C6 C 0.5849(3) 0.3843(4) 0.4418(3) 0.0618(12) Uani 1 1 d .
H6A H 0.6169 0.4724 0.4553 0.074 Uiso 1 1 calc R
H6B H 0.6269 0.3388 0.4150 0.074 Uiso 1 1 calc R
C7 C 0.4748(3) 0.4040(4) 0.4020(2) 0.0544(10) Uani 1 1 d .
H7A H 0.4357 0.4581 0.4277 0.065 Uiso 1 1 calc R
H7B H 0.4770 0.4547 0.3620 0.065 Uiso 1 1 calc R
C8 C 0.1968(2) 0.2990(3) 0.37810(14) 0.0294(6) Uani 1 1 d .
H8A H 0.1968 0.2143 0.4034 0.035 Uiso 1 1 calc R
C9 C 0.2175(3) 0.4109(4) 0.42902(16) 0.0395(7) Uani 1 1 d .
H9A H 0.2885 0.4017 0.4563 0.047 Uiso 1 1 calc R
H9B H 0.2124 0.4988 0.4068 0.047 Uiso 1 1 calc R
C10 C 0.1398(4) 0.4051(4) 0.47208(19) 0.0511(10) Uani 1 1 d .
H10A H 0.1499 0.3209 0.4975 0.061 Uiso 1 1 calc R
H10B H 0.1527 0.4807 0.5032 0.061 Uiso 1 1 calc R
C11 C 0.0296(3) 0.4117(4) 0.4330(2) 0.0484(9) Uani 1 1 d .
H11A H 0.0163 0.5012 0.4127 0.058 Uiso 1 1 calc R
H11B H -0.0182 0.3994 0.4624 0.058 Uiso 1 1 calc R
C12 C 0.0078(3) 0.3039(4) 0.3797(2) 0.0449(9) Uani 1 1 d .
H12A H 0.0117 0.2141 0.4000 0.054 Uiso 1 1 calc R
H12B H -0.0630 0.3159 0.3523 0.054 Uiso 1 1 calc R
C13 C 0.0867(2) 0.3137(3) 0.33720(16) 0.0344(7) Uani 1 1 d .
H13A H 0.0728 0.2425 0.3037 0.041 Uiso 1 1 calc R
H13B H 0.0794 0.4013 0.3147 0.041 Uiso 1 1 calc R
C14 C 0.1911(3) -0.1999(3) 0.23861(19) 0.0386(8) Uani 1 1 d .
H14A H 0.1621 -0.2732 0.2605 0.046 Uiso 1 1 calc R
H14B H 0.1717 -0.2165 0.1911 0.046 Uiso 1 1 calc R
C15 C 0.1036(2) -0.0667(3) 0.33829(15) 0.0279(6) Uani 1 1 d .
H15A H 0.0674 0.0163 0.3477 0.033 Uiso 1 1 calc R
C16 C 0.0322(3) -0.1833(3) 0.34757(17) 0.0369(7) Uani 1 1 d .
H16A H -0.0337 -0.1776 0.3143 0.044 Uiso 1 1 calc R
H16B H 0.0659 -0.2694 0.3417 0.044 Uiso 1 1 calc R
C17 C 0.0098(3) -0.1784(4) 0.41578(19) 0.0428(8) Uani 1 1 d .
H17A H -0.0307 -0.0967 0.4196 0.051 Uiso 1 1 calc R
H17B H -0.0330 -0.2568 0.4215 0.051 Uiso 1 1 calc R
C18 C 0.1082(3) -0.1783(4) 0.46956(18) 0.0445(8) Uani 1 1 d .
H18A H 0.1439 -0.2654 0.4699 0.053 Uiso 1 1 calc R
H18B H 0.0900 -0.1668 0.5122 0.053 Uiso 1 1 calc R
C19 C 0.1809(3) -0.0660(4) 0.45956(17) 0.0411(8) Uani 1 1 d .
H19A H 0.1487 0.0216 0.4648 0.049 Uiso 1 1 calc R
H19B H 0.2466 -0.0725 0.4930 0.049 Uiso 1 1 calc R
C20 C 0.2034(2) -0.0744(3) 0.39207(16) 0.0334(7) Uani 1 1 d .
H20A H 0.2395 -0.1597 0.3880 0.040 Uiso 1 1 calc R
H20B H 0.2501 -0.0002 0.3865 0.040 Uiso 1 1 calc R
C21 C 0.0034(3) -0.0432(3) 0.19839(18) 0.0382(7) Uani 1 1 d .
H21A H 0.0140 0.0027 0.1583 0.046 Uiso 1 1 calc R
C22 C -0.0754(2) 0.0447(4) 0.22216(18) 0.0394(7) Uani 1 1 d .
H22A H -0.0454 0.1347 0.2333 0.047 Uiso 1 1 calc R
H22B H -0.0902 0.0051 0.2621 0.047 Uiso 1 1 calc R
C23 C -0.1774(3) 0.0579(5) 0.1699(2) 0.0580(11) Uani 1 1 d .
H23A H -0.2281 0.1091 0.1882 0.070 Uiso 1 1 calc R
H23B H -0.1641 0.1088 0.1323 0.070 Uiso 1 1 calc R
C24 C -0.2228(3) -0.0760(5) 0.1468(2) 0.0624(12) Uani 1 1 d .
H24A H -0.2856 -0.0632 0.1115 0.075 Uiso 1 1 calc R
H24B H -0.2434 -0.1233 0.1831 0.075 Uiso 1 1 calc R
C25 C -0.1446(3) -0.1597(5) 0.1219(2) 0.0605(12) Uani 1 1 d .
H25A H -0.1284 -0.1155 0.0834 0.073 Uiso 1 1 calc R
H25B H -0.1750 -0.2485 0.1081 0.073 Uiso 1 1 calc R
C26 C -0.0443(3) -0.1782(4) 0.1744(2) 0.0493(9) Uani 1 1 d .
H26A H -0.0596 -0.2288 0.2115 0.059 Uiso 1 1 calc R
H26B H 0.0058 -0.2308 0.1563 0.059 Uiso 1 1 calc R

loop_
_atom_site_aniso_label
_atom_site_aniso_U_11
_atom_site_aniso_U_22
_atom_site_aniso_U_33
_atom_site_aniso_U_23
_atom_site_aniso_U_13
_atom_site_aniso_U_12
Ni1 0.0198(2) 0.0175(3) 0.0275(3) 0.000 0.01017(19) 0.000
P1 0.0258(4) 0.0202(4) 0.0256(3) 0.0003(3) 0.0080(3) -0.0023(3)
P2 0.0226(4) 0.0196(3) 0.0380(4) -0.0014(3) 0.0125(3) -0.0027(3)
C1 0.055(2) 0.0221(14) 0.0302(15) -0.0009(11) 0.0110(14) -0.0089(14)
C2 0.0382(19) 0.065(3) 0.0433(19) 0.0155(18) -0.0036(15) -0.0214(18)
C3 0.0340(16) 0.0410(18) 0.0387(16) 0.0086(14) 0.0016(13) 0.0010(14)
C4 0.046(2) 0.120(5) 0.064(3) 0.032(3) -0.014(2) -0.017(3)
C5 0.063(3) 0.067(3) 0.105(4) 0.023(3) -0.031(3) -0.001(3)
C6 0.0296(18) 0.051(2) 0.095(3) 0.003(2) -0.007(2) -0.0084(17)
C7 0.050(2) 0.050(2) 0.062(2) -0.0011(19) 0.0106(19) -0.0022(19)
C8 0.0384(16) 0.0236(14) 0.0289(13) -0.0022(11) 0.0133(12) 0.0018(12)
C9 0.0457(19) 0.0379(17) 0.0355(16) -0.0117(14) 0.0104(14) 0.0052(15)
C10 0.072(3) 0.047(2) 0.0421(19) -0.0082(16) 0.0279(19) 0.0135(19)
C11 0.062(2) 0.0359(18) 0.060(2) -0.0082(16) 0.040(2) 0.0044(17)
C12 0.0440(19) 0.0379(18) 0.063(2) -0.0129(16) 0.0321(18) -0.0017(15)
C13 0.0338(16) 0.0316(16) 0.0420(16) -0.0084(13) 0.0173(13) -0.0008(13)
C14 0.0371(18) 0.0217(14) 0.064(2) -0.0045(14) 0.0266(16) -0.0040(12)
C15 0.0241(13) 0.0218(13) 0.0418(16) 0.0052(12) 0.0158(12) 0.0003(11)
C16 0.0337(16) 0.0285(16) 0.0514(19) 0.0110(14) 0.0156(14) -0.0055(13)
C17 0.0373(17) 0.0386(18) 0.059(2) 0.0163(16) 0.0253(16) -0.0015(14)
C18 0.045(2) 0.044(2) 0.050(2) 0.0149(16) 0.0225(16) -0.0004(16)
C19 0.0378(17) 0.048(2) 0.0400(17) 0.0107(15) 0.0134(14) -0.0021(15)
C20 0.0274(14) 0.0327(16) 0.0426(17) 0.0107(13) 0.0131(13) 0.0010(12)
C21 0.0299(15) 0.0377(18) 0.0457(18) -0.0045(14) 0.0058(13) -0.0084(13)
C22 0.0258(15) 0.0378(18) 0.0516(19) 0.0010(15) 0.0028(14) 0.0012(13)
C23 0.0319(18) 0.070(3) 0.066(3) 0.007(2) -0.0017(18) -0.0030(19)
C24 0.039(2) 0.080(3) 0.065(3) 0.001(2) 0.0033(19) -0.021(2)
C25 0.051(2) 0.078(3) 0.048(2) -0.012(2) 0.0039(18) -0.027(2)
C26 0.045(2) 0.048(2) 0.056(2) -0.0074(18) 0.0156(17) -0.0203(18)

loop_
_atom_type_symbol
_atom_type_description
_atom_type_scat_dispersion_real
_atom_type_scat_dispersion_imag
_atom_type_scat_source
C C 0.0033 0.0016 'International Tables Vol C Tables 4.2.6.8 and 6.1.1.4'
H H 0.0000 0.0000 'International Tables Vol C Tables 4.2.6.8 and 6.1.1.4'
P P 0.1023 0.0942 'International Tables Vol C Tables 4.2.6.8 and 6.1.1.4'
Ni Ni 0.3393 1.1124 'International Tables Vol C Tables 4.2.6.8 and 6.1.1.4'

loop_
_geom_angle_atom_site_label_1
_geom_angle_atom_site_label_2
_geom_angle_atom_site_label_3
_geom_angle
_geom_angle_site_symmetry_1
_geom_angle_site_symmetry_3
P1 Ni1 P1 90.51(4) . 2
P1 Ni1 P2 120.06(3) . .
P1 Ni1 P2 118.83(3) 2 .
P1 Ni1 P2 118.83(3) . 2
P1 Ni1 P2 120.06(3) 2 2
P2 Ni1 P2 91.43(4) . 2
C1 P1 C8 102.54(15) . .
C1 P1 C2 100.49(16) . .
C8 P1 C2 103.26(17) . .
C1 P1 Ni1 107.35(10) . .
C8 P1 Ni1 117.49(10) . .
C2 P1 Ni1 122.72(16) . .
C14 P2 C15 103.57(15) . .
C14 P2 C21 100.95(16) . .
C15 P2 C21 103.37(14) . .
C14 P2 Ni1 105.99(10) . .
C15 P2 Ni1 118.19(10) . .
C21 P2 Ni1 122.04(11) . .
C1 C1 P1 111.09(15) 2 .
C1 C1 H1A 109.4 2 .
P1 C1 H1A 109.4 . .
C1 C1 H1B 109.4 2 .
P1 C1 H1B 109.4 . .
H1A C1 H1B 108.0 . .
C7 C2 C3 111.4(3) . .
C7 C2 P1 122.3(3) . .
C3 C2 P1 111.9(2) . .
C7 C2 H2A 102.9 . .
C3 C2 H2A 102.9 . .
P1 C2 H2A 102.9 . .
C4 C3 C2 113.8(3) . .
C4 C3 H3A 108.8 . .
C2 C3 H3A 108.8 . .
C4 C3 H3B 108.8 . .
C2 C3 H3B 108.8 . .
H3A C3 H3B 107.7 . .
C5 C4 C3 114.2(5) . .
C5 C4 H4A 108.7 . .
C3 C4 H4A 108.7 . .
C5 C4 H4B 108.7 . .
C3 C4 H4B 108.7 . .
H4A C4 H4B 107.6 . .
C4 C5 C6 114.2(5) . .
C4 C5 H5A 108.7 . .
C6 C5 H5A 108.7 . .
C4 C5 H5B 108.7 . .
C6 C5 H5B 108.7 . .
H5A C5 H5B 107.6 . .
C7 C6 C5 109.6(4) . .
C7 C6 H6A 109.8 . .
C5 C6 H6A 109.8 . .
C7 C6 H6B 109.8 . .
C5 C6 H6B 109.8 . .
H6A C6 H6B 108.2 . .
C2 C7 C6 112.9(4) . .
C2 C7 H7A 109.0 . .
C6 C7 H7A 109.0 . .
C2 C7 H7B 109.0 . .
C6 C7 H7B 109.0 . .
H7A C7 H7B 107.8 . .
C13 C8 C9 108.8(3) . .
C13 C8 P1 110.7(2) . .
C9 C8 P1 119.9(2) . .
C13 C8 H8A 105.4 . .
C9 C8 H8A 105.4 . .
P1 C8 H8A 105.4 . .
C10 C9 C8 110.7(3) . .
C10 C9 H9A 109.5 . .
C8 C9 H9A 109.5 . .
C10 C9 H9B 109.5 . .
C8 C9 H9B 109.5 . .
H9A C9 H9B 108.1 . .
C11 C10 C9 112.1(3) . .
C11 C10 H10A 109.2 . .
C9 C10 H10A 109.2 . .
C11 C10 H10B 109.2 . .
C9 C10 H10B 109.2 . .
H10A C10 H10B 107.9 . .
C10 C11 C12 111.5(3) . .
C10 C11 H11A 109.3 . .
C12 C11 H11A 109.3 . .
C10 C11 H11B 109.3 . .
C12 C11 H11B 109.3 . .
H11A C11 H11B 108.0 . .
C13 C12 C11 110.2(3) . .
C13 C12 H12A 109.6 . .
C11 C12 H12A 109.6 . .
C13 C12 H12B 109.6 . .
C11 C12 H12B 109.6 . .
H12A C12 H12B 108.1 . .
C8 C13 C12 111.0(3) . .
C8 C13 H13A 109.4 . .
C12 C13 H13A 109.4 . .
C8 C13 H13B 109.4 . .
C12 C13 H13B 109.4 . .
H13A C13 H13B 108.0 . .
C14 C14 P2 111.39(17) 2 .
C14 C14 H14A 109.4 2 .
P2 C14 H14A 109.4 . .
C14 C14 H14B 109.4 2 .
P2 C14 H14B 109.4 . .
H14A C14 H14B 108.0 . .
C20 C15 C16 108.6(2) . .
C20 C15 P2 110.56(19) . .
C16 C15 P2 120.2(2) . .
C20 C15 H15A 105.4 . .
C16 C15 H15A 105.4 . .
P2 C15 H15A 105.4 . .
C17 C16 C15 110.5(3) . .
C17 C16 H16A 109.5 . .
C15 C16 H16A 109.5 . .
C17 C16 H16B 109.5 . .
C15 C16 H16B 109.5 . .
H16A C16 H16B 108.1 . .
C18 C17 C16 112.5(3) . .
C18 C17 H17A 109.1 . .
C16 C17 H17A 109.1 . .
C18 C17 H17B 109.1 . .
C16 C17 H17B 109.1 . .
H17A C17 H17B 107.8 . .
C17 C18 C19 111.0(3) . .
C17 C18 H18A 109.4 . .
C19 C18 H18A 109.4 . .
C17 C18 H18B 109.4 . .
C19 C18 H18B 109.4 . .
H18A C18 H18B 108.0 . .
C20 C19 C18 110.7(3) . .
C20 C19 H19A 109.5 . .
C18 C19 H19A 109.5 . .
C20 C19 H19B 109.5 . .
C18 C19 H19B 109.5 . .
H19A C19 H19B 108.1 . .
C19 C20 C15 111.6(3) . .
C19 C20 H20A 109.3 . .
C15 C20 H20A 109.3 . .
C19 C20 H20B 109.3 . .
C15 C20 H20B 109.3 . .
H20A C20 H20B 108.0 . .
C26 C21 C22 110.7(3) . .
C26 C21 P2 119.6(3) . .
C22 C21 P2 111.2(2) . .
C26 C21 H21A 104.6 . .
C22 C21 H21A 104.6 . .
P2 C21 H21A 104.6 . .
C21 C22 C23 111.5(3) . .
C21 C22 H22A 109.3 . .
C23 C22 H22A 109.3 . .
C21 C22 H22B 109.3 . .
C23 C22 H22B 109.3 . .
H22A C22 H22B 108.0 . .
C24 C23 C22 112.1(4) . .
C24 C23 H23A 109.2 . .
C22 C23 H23A 109.2 . .
C24 C23 H23B 109.2 . .
C22 C23 H23B 109.2 . .
H23A C23 H23B 107.9 . .
C23 C24 C25 110.4(4) . .
C23 C24 H24A 109.6 . .
C25 C24 H24A 109.6 . .
C23 C24 H24B 109.6 . .
C25 C24 H24B 109.6 . .
H24A C24 H24B 108.1 . .
C24 C25 C26 111.4(3) . .
C24 C25 H25A 109.3 . .
C26 C25 H25A 109.3 . .
C24 C25 H25B 109.3 . .
C26 C25 H25B 109.3 . .
H25A C25 H25B 108.0 . .
C21 C26 C25 111.0(4) . .
C21 C26 H26A 109.4 . .
C25 C26 H26A 109.4 . .
C21 C26 H26B 109.4 . .
C25 C26 H26B 109.4 . .
H26A C26 H26B 108.0 . .

loop_
_geom_bond_atom_site_label_1
_geom_bond_atom_site_label_2
_geom_bond_distance
_geom_bond_site_symmetry_2
Ni1 P1 2.1795(8) .
Ni1 P1 2.1796(8) 2
Ni1 P2 2.1913(8) .
Ni1 P2 2.1913(8) 2
P1 C1 1.852(3) .
P1 C8 1.869(3) .
P1 C2 1.880(4) .
P2 C14 1.866(3) .
P2 C15 1.876(3) .
P2 C21 1.892(3) .
C1 C1 1.537(6) 2
C1 H1A 0.9900 .
C1 H1B 0.9900 .
C2 C7 1.470(6) .
C2 C3 1.533(5) .
C2 H2A 1.0000 .
C3 C4 1.525(5) .
C3 H3A 0.9900 .
C3 H3B 0.9900 .
C4 C5 1.406(8) .
C4 H4A 0.9900 .
C4 H4B 0.9900 .
C5 C6 1.525(7) .
C5 H5A 0.9900 .
C5 H5B 0.9900 .
C6 C7 1.522(6) .
C6 H6A 0.9900 .
C6 H6B 0.9900 .
C7 H7A 0.9900 .
C7 H7B 0.9900 .
C8 C13 1.524(5) .
C8 C9 1.531(4) .
C8 H8A 1.0000 .
C9 C10 1.521(5) .
C9 H9A 0.9900 .
C9 H9B 0.9900 .
C10 C11 1.507(6) .
C10 H10A 0.9900 .
C10 H10B 0.9900 .
C11 C12 1.537(5) .
C11 H11A 0.9900 .
C11 H11B 0.9900 .
C12 C13 1.526(4) .
C12 H12A 0.9900 .
C12 H12B 0.9900 .
C13 H13A 0.9900 .
C13 H13B 0.9900 .
C14 C14 1.525(7) 2
C14 H14A 0.9900 .
C14 H14B 0.9900 .
C15 C20 1.537(4) .
C15 C16 1.541(4) .
C15 H15A 1.0000 .
C16 C17 1.534(5) .
C16 H16A 0.9900 .
C16 H16B 0.9900 .
C17 C18 1.522(5) .
C17 H17A 0.9900 .
C17 H17B 0.9900 .
C18 C19 1.524(5) .
C18 H18A 0.9900 .
C18 H18B 0.9900 .
C19 C20 1.521(4) .
C19 H19A 0.9900 .
C19 H19B 0.9900 .
C20 H20A 0.9900 .
C20 H20B 0.9900 .
C21 C26 1.526(5) .
C21 C22 1.533(5) .
C21 H21A 1.0000 .
C22 C23 1.543(5) .
C22 H22A 0.9900 .
C22 H22B 0.9900 .
C23 C24 1.502(7) .
C23 H23A 0.9900 .
C23 H23B 0.9900 .
C24 C25 1.516(7) .
C24 H24A 0.9900 .
C24 H24B 0.9900 .
C25 C26 1.535(6) .
C25 H25A 0.9900 .
C25 H25B 0.9900 .
C26 H26A 0.9900 .
C26 H26B 0.9900 .

loop_
_platon_squeeze_void_nr
_platon_squeeze_void_average_x
_platon_squeeze_void_average_y
_platon_squeeze_void_average_z
_platon_squeeze_void_volume
_platon_squeeze_void_count_electrons
_platon_squeeze_void_content
1 0.250 0.500 0.750 161 20 ' '
2 0.750 0.500 0.250 161 20 ' '
